data_7703389
loop_
_publ_author_name
'Wang, Yun-Juan'
'Wu, Dong-Fang'
'Gou, Jian'
'Duan, Yao-Yao'
'Li, Ling'
'Chen, Huan-Huan'
'Gao, Hong-Ling'
'Cui, Jian-Zhong'

_publ_section_title
;
 Modulation of the properties of dinuclear lanthanide complexes through
 utilizing different \b-diketonate co-ligands: near-infrared luminescence
 and magnetization dynamics.
;
_journal_issue 9
_journal_name_full 'Dalton transactions (Cambridge, England : 2003)'
_journal_page_first 2850
_journal_page_last 2861
_journal_paper_doi 10.1039/c9dt04093e
_journal_volume 49
_journal_year 2020
_chemical_formula_sum 'C58 H50 N8 O10 Y2'
_chemical_formula_weight 1196.88
_space_group_crystal_system orthorhombic
_space_group_IT_number 60
_space_group_name_Hall '-P 2n 2ab'
_space_group_name_H-M_alt 'P b c n'
_atom_sites_solution_hydrogens geom
_audit_creation_method SHELXL-2018/3
_audit_update_record
;
2019-07-11 deposited with the CCDC.	2020-01-29 downloaded from the CCDC.
;
_cell_angle_alpha 90
_cell_angle_beta 90
_cell_angle_gamma 90
_cell_formula_units_Z 4
_cell_length_a 22.063(4)
_cell_length_b 9.969(2)
_cell_length_c 24.523(5)
_cell_measurement_reflns_used 7088
_cell_measurement_temperature 113(2)
_cell_measurement_theta_max 27.8984
_cell_measurement_theta_min 1.8460
_cell_volume 5393.7(18)
_computing_cell_refinement crystalclear
_computing_data_collection crystalclear
_computing_data_reduction crystalclear
_computing_molecular_graphics 'Bruker SHELXTL'
_computing_publication_material 'Bruker SHELXTL'
_computing_structure_refinement 'SHELXL-97 (Sheldrick, 1997)'
_computing_structure_solution 'SHELXS-97 (Sheldrick, 1990)'
_diffrn_ambient_temperature 113(2)
_diffrn_measured_fraction_theta_full 1.000
_diffrn_measured_fraction_theta_max 1.000
_diffrn_measurement_device_type 'rigaku saturn'
_diffrn_measurement_method '\w scans'
_diffrn_radiation_type MoK\a
_diffrn_radiation_wavelength 0.71073
_diffrn_reflns_av_R_equivalents 0.1497
_diffrn_reflns_av_unetI/netI 0.0793
_diffrn_reflns_Laue_measured_fraction_full 1.000
_diffrn_reflns_Laue_measured_fraction_max 1.000
_diffrn_reflns_limit_h_max 26
_diffrn_reflns_limit_h_min -25
_diffrn_reflns_limit_k_max 11
_diffrn_reflns_limit_k_min -11
_diffrn_reflns_limit_l_max 29
_diffrn_reflns_limit_l_min -29
_diffrn_reflns_number 39618
_diffrn_reflns_point_group_measured_fraction_full 1.000
_diffrn_reflns_point_group_measured_fraction_max 1.000
_diffrn_reflns_theta_full 25.019
_diffrn_reflns_theta_max 25.019
_diffrn_reflns_theta_min 1.661
_diffrn_standards_decay_% 0
_diffrn_standards_interval_count 0
_diffrn_standards_interval_time 0
_diffrn_standards_number 0
_exptl_absorpt_coefficient_mu 2.208
_exptl_absorpt_correction_T_max 1
_exptl_absorpt_correction_T_min 0.7356
_exptl_absorpt_correction_type multi-scan
_exptl_absorpt_process_details crystalclear
_exptl_crystal_colour orange-red
_exptl_crystal_density_diffrn 1.474
_exptl_crystal_description block
_exptl_crystal_F_000 2448
_exptl_crystal_size_max 0.100
_exptl_crystal_size_mid 0.060
_exptl_crystal_size_min 0.060
_refine_diff_density_max 1.388
_refine_diff_density_min -0.784
_refine_diff_density_rms 0.142
_refine_ls_extinction_method none
_refine_ls_goodness_of_fit_ref 1.073
_refine_ls_hydrogen_treatment constr
_refine_ls_matrix_type full
_refine_ls_number_parameters 354
_refine_ls_number_reflns 4755
_refine_ls_number_restraints 0
_refine_ls_restrained_S_all 1.073
_refine_ls_R_factor_all 0.1152
_refine_ls_R_factor_gt 0.0826
_refine_ls_shift/su_max 0.000
_refine_ls_shift/su_mean 0.000
_refine_ls_structure_factor_coef Fsqd
_refine_ls_weighting_details 'w=1/[\s^2^(Fo^2^)+(0.1331P)^2^+1.4878P] where P=(Fo^2^+2Fc^2^)/3'
_refine_ls_weighting_scheme calc
_refine_ls_wR_factor_gt 0.2071
_refine_ls_wR_factor_ref 0.2309
_reflns_Friedel_coverage 0.000
_reflns_number_gt 3507
_reflns_number_total 4755
_reflns_threshold_expression 'I > 2\s(I)'
_cod_data_source_file c9dt04093e2.cif
_cod_data_source_block R20181001B1
_cod_depositor_comments 'Adding full bibliography for 7703389--7703398.cif.'
_cod_original_cell_volume 5394.0(19)
_cod_database_code 7703389
_shelx_shelxl_version_number 2018/3
_shelx_space_group_comment
;
The symmetry employed for this shelxl refinement is uniquely defined
by the following loop, which should always be used as a source of
symmetry information in preference to the above space-group names.
They are only intended as comments.
;
_shelx_estimated_absorpt_t_min 0.809
_shelx_estimated_absorpt_t_max 0.879

loop_
_space_group_symop_operation_xyz
'x, y, z'
'-x+1/2, -y+1/2, z+1/2'
'-x, y, -z+1/2'
'x+1/2, -y+1/2, -z'
'-x, -y, -z'
'x-1/2, y-1/2, -z-1/2'
'x, -y, z-1/2'
'-x-1/2, y-1/2, z'

loop_
_atom_site_label
_atom_site_type_symbol
_atom_site_fract_x
_atom_site_fract_y
_atom_site_fract_z
_atom_site_U_iso_or_equiv
_atom_site_adp_type
_atom_site_occupancy
_atom_site_site_symmetry_order
_atom_site_calc_flag
_atom_site_refinement_flags_posn
_atom_site_refinement_flags_adp
Y1 Y 0.97984(3) 0.63015(6) 0.94154(2) 0.0248(3) Uani 1 1 d . .
O1 O 1.0042(2) 0.8121(5) 0.89460(19) 0.0334(11) Uani 1 1 d . .
O2 O 0.9947(2) 0.5946(5) 1.03712(18) 0.0268(10) Uani 1 1 d . .
O3 O 0.9062(2) 0.6417(5) 0.87419(19) 0.0353(12) Uani 1 1 d . .
O4 O 0.88741(19) 0.5585(5) 0.97838(18) 0.0293(11) Uani 1 1 d . .
O5 O 1.0855(2) 0.6539(5) 0.95567(19) 0.0340(12) Uani 1 1 d . .
H5 H 1.100844 0.594264 0.982535 0.041 Uiso 1 1 calc R U
N1 N 0.9529(2) 0.8191(6) 0.9986(2) 0.0284(13) Uani 1 1 d . .
N2 N 0.9433(2) 0.7948(6) 1.0550(2) 0.0263(12) Uani 1 1 d . .
N3 N 0.9713(2) 0.5047(6) 1.1361(2) 0.0283(13) Uani 1 1 d . .
N4 N 0.9112(3) 0.6625(6) 1.2134(2) 0.0418(16) Uani 1 1 d . .
C1 C 0.9740(3) 0.9250(7) 0.8858(3) 0.0286(15) Uani 1 1 d . .
C2 C 0.9744(3) 0.9876(8) 0.8353(3) 0.0372(18) Uani 1 1 d . .
H2 H 0.997487 0.949037 0.806570 0.045 Uiso 1 1 calc R U
C3 C 0.9422(3) 1.1053(7) 0.8252(3) 0.0359(17) Uani 1 1 d . .
H3 H 0.942979 1.142670 0.789551 0.043 Uiso 1 1 calc R U
C4 C 0.9086(4) 1.1701(7) 0.8658(3) 0.0369(18) Uani 1 1 d . .
C5 C 0.9091(3) 1.1099(7) 0.9170(3) 0.0312(16) Uani 1 1 d . .
H5A H 0.887650 1.152262 0.945898 0.037 Uiso 1 1 calc R U
C6 C 0.9397(3) 0.9895(7) 0.9281(3) 0.0283(15) Uani 1 1 d . .
C7 C 0.9378(3) 0.9393(7) 0.9838(3) 0.0290(15) Uani 1 1 d . .
H7 H 0.924601 0.999257 1.011499 0.035 Uiso 1 1 calc R U
C8 C 0.8736(4) 1.2986(8) 0.8552(3) 0.0435(19) Uani 1 1 d . .
H8A H 0.843776 1.312231 0.884231 0.065 Uiso 1 1 calc R U
H8B H 0.852773 1.291997 0.820000 0.065 Uiso 1 1 calc R U
H8C H 0.901815 1.374600 0.854413 0.065 Uiso 1 1 calc R U
C9 C 0.9660(3) 0.6787(8) 1.0686(3) 0.0278(16) Uani 1 1 d . .
C10 C 0.9544(3) 0.6337(6) 1.1250(3) 0.0253(14) Uani 1 1 d . .
C11 C 0.9258(3) 0.7123(7) 1.1647(3) 0.0333(17) Uani 1 1 d . .
H11 H 0.916635 0.803386 1.156779 0.040 Uiso 1 1 calc R U
C12 C 0.9267(4) 0.5345(8) 1.2230(3) 0.044(2) Uani 1 1 d . .
H12 H 0.916586 0.495735 1.257156 0.053 Uiso 1 1 calc R U
C13 C 0.9570(4) 0.4568(8) 1.1850(3) 0.0409(19) Uani 1 1 d . .
H13 H 0.967840 0.367332 1.194027 0.049 Uiso 1 1 calc R U
C14 C 0.8544(4) 0.7572(8) 0.7813(3) 0.054(2) Uani 1 1 d . .
H14 H 0.891842 0.795046 0.792635 0.065 Uiso 1 1 calc R U
C15 C 0.8323(5) 0.7859(9) 0.7291(3) 0.060(3) Uani 1 1 d . .
H15 H 0.853654 0.844736 0.705488 0.072 Uiso 1 1 calc R U
C16 C 0.7789(5) 0.7271(10) 0.7129(4) 0.067(3) Uani 1 1 d . .
H16 H 0.763865 0.743858 0.677260 0.080 Uiso 1 1 calc R U
C17 C 0.7472(5) 0.6454(10) 0.7468(4) 0.065(3) Uani 1 1 d . .
H17 H 0.710422 0.605755 0.734658 0.078 Uiso 1 1 calc R U
C18 C 0.7683(4) 0.6192(8) 0.7997(3) 0.051(2) Uani 1 1 d . .
H18 H 0.745497 0.563884 0.823674 0.061 Uiso 1 1 calc R U
C19 C 0.8227(4) 0.6746(8) 0.8167(3) 0.0401(18) Uani 1 1 d . .
C20 C 0.8499(3) 0.6427(7) 0.8714(3) 0.0322(17) Uani 1 1 d . .
C21 C 0.8103(3) 0.6151(7) 0.9154(3) 0.0358(17) Uani 1 1 d . .
H21 H 0.767924 0.626516 0.910371 0.043 Uiso 1 1 calc R U
C22 C 0.8312(3) 0.5722(7) 0.9654(3) 0.0335(17) Uani 1 1 d . .
C23 C 0.7875(3) 0.5328(7) 1.0092(3) 0.0342(17) Uani 1 1 d . .
C24 C 0.7360(3) 0.4534(8) 0.9977(4) 0.045(2) Uani 1 1 d . .
H24 H 0.726927 0.428424 0.961243 0.054 Uiso 1 1 calc R U
C25 C 0.6997(4) 0.4130(9) 1.0393(5) 0.062(3) Uani 1 1 d . .
H25 H 0.664917 0.360742 1.031101 0.075 Uiso 1 1 calc R U
C26 C 0.7116(4) 0.4453(9) 1.0931(5) 0.065(3) Uani 1 1 d . .
H26 H 0.685695 0.414655 1.121427 0.078 Uiso 1 1 calc R U
C27 C 0.7625(4) 0.5241(8) 1.1052(3) 0.049(2) Uani 1 1 d . .
H27 H 0.771272 0.549172 1.141710 0.059 Uiso 1 1 calc R U
C28 C 0.7998(3) 0.5646(8) 1.0629(3) 0.0375(17) Uani 1 1 d . .
H28 H 0.834862 0.616024 1.071091 0.045 Uiso 1 1 calc R U
C29 C 1.1310(3) 0.7380(8) 0.9327(3) 0.0396(18) Uani 1 1 d . .
H29A H 1.112824 0.823196 0.921289 0.059 Uiso 1 1 calc R U
H29B H 1.149104 0.693463 0.901001 0.059 Uiso 1 1 calc R U
H29C H 1.162519 0.755326 0.959998 0.059 Uiso 1 1 calc R U

loop_
_atom_site_aniso_label
_atom_site_aniso_U_11
_atom_site_aniso_U_22
_atom_site_aniso_U_33
_atom_site_aniso_U_23
_atom_site_aniso_U_13
_atom_site_aniso_U_12
Y1 0.0243(4) 0.0258(4) 0.0244(4) 0.0018(3) 0.0015(3) 0.0026(3)
O1 0.032(3) 0.035(3) 0.033(3) 0.008(2) 0.009(2) 0.004(2)
O2 0.025(2) 0.032(3) 0.023(2) -0.002(2) 0.0021(19) 0.005(2)
O3 0.031(3) 0.037(3) 0.038(3) 0.005(2) -0.002(2) 0.007(2)
O4 0.020(2) 0.033(3) 0.035(3) 0.001(2) -0.002(2) 0.002(2)
O5 0.026(3) 0.036(3) 0.040(3) 0.016(2) 0.007(2) -0.002(2)
N1 0.024(3) 0.035(3) 0.026(3) 0.005(3) -0.001(2) 0.004(3)
N2 0.024(3) 0.029(3) 0.026(3) 0.005(2) 0.000(2) 0.001(2)
N3 0.031(3) 0.031(3) 0.024(3) -0.003(2) 0.002(2) 0.000(3)
N4 0.049(4) 0.043(4) 0.034(3) -0.006(3) 0.005(3) 0.002(3)
C1 0.030(4) 0.026(4) 0.030(4) 0.002(3) 0.001(3) 0.002(3)
C2 0.044(5) 0.039(4) 0.028(4) 0.003(3) 0.008(3) 0.002(4)
C3 0.043(4) 0.030(4) 0.035(4) 0.010(3) -0.003(3) -0.005(3)
C4 0.041(5) 0.032(4) 0.037(4) -0.001(3) 0.000(3) 0.002(3)
C5 0.033(4) 0.027(4) 0.033(4) 0.000(3) 0.004(3) 0.005(3)
C6 0.031(4) 0.025(4) 0.029(4) 0.003(3) -0.002(3) -0.003(3)
C7 0.023(3) 0.031(4) 0.033(4) 0.000(3) 0.006(3) 0.001(3)
C8 0.048(5) 0.032(4) 0.050(5) 0.006(4) -0.003(4) 0.007(4)
C9 0.018(3) 0.034(4) 0.031(4) 0.002(3) 0.000(3) -0.007(3)
C10 0.020(3) 0.028(4) 0.028(3) 0.000(3) -0.003(3) -0.002(3)
C11 0.040(4) 0.026(4) 0.034(4) -0.001(3) 0.004(3) 0.005(3)
C12 0.058(5) 0.036(4) 0.038(4) 0.005(3) 0.008(4) -0.001(4)
C13 0.056(5) 0.038(4) 0.029(4) 0.008(3) -0.002(3) 0.005(4)
C14 0.078(7) 0.039(5) 0.046(5) -0.005(4) -0.018(5) 0.006(5)
C15 0.098(8) 0.045(5) 0.037(5) 0.006(4) -0.005(5) 0.007(5)
C16 0.095(8) 0.067(7) 0.039(5) 0.003(5) -0.033(5) 0.018(6)
C17 0.062(6) 0.082(8) 0.052(6) -0.016(5) -0.026(5) 0.002(5)
C18 0.047(5) 0.059(6) 0.046(5) 0.002(4) -0.009(4) 0.002(4)
C19 0.044(5) 0.039(4) 0.037(4) -0.004(3) -0.006(4) 0.010(4)
C20 0.044(5) 0.026(4) 0.027(4) -0.004(3) -0.003(3) 0.010(3)
C21 0.028(4) 0.044(5) 0.035(4) -0.007(3) -0.009(3) 0.007(3)
C22 0.029(4) 0.033(4) 0.039(4) -0.008(3) -0.003(3) -0.001(3)
C23 0.029(4) 0.022(4) 0.051(5) 0.008(3) 0.004(3) 0.007(3)
C24 0.022(4) 0.042(5) 0.072(6) 0.004(4) -0.010(4) 0.000(3)
C25 0.019(4) 0.056(6) 0.111(9) 0.041(6) -0.004(5) 0.000(4)
C26 0.036(5) 0.051(6) 0.107(8) 0.039(6) 0.035(5) 0.012(4)
C27 0.058(6) 0.039(5) 0.049(5) 0.002(4) 0.018(4) 0.012(4)
C28 0.035(4) 0.037(4) 0.041(4) -0.002(3) 0.004(3) 0.002(3)
C29 0.026(4) 0.043(5) 0.050(5) 0.004(4) 0.004(3) -0.001(3)

loop_
_atom_type_symbol
_atom_type_description
_atom_type_scat_dispersion_real
_atom_type_scat_dispersion_imag
_atom_type_scat_source
C C 0.0033 0.0016 'International Tables Vol C Tables 4.2.6.8 and 6.1.1.4'
H H 0.0000 0.0000 'International Tables Vol C Tables 4.2.6.8 and 6.1.1.4'
N N 0.0061 0.0033 'International Tables Vol C Tables 4.2.6.8 and 6.1.1.4'
O O 0.0106 0.0060 'International Tables Vol C Tables 4.2.6.8 and 6.1.1.4'
Y Y -2.7962 3.5667 'International Tables Vol C Tables 4.2.6.8 and 6.1.1.4'

loop_
_geom_angle_atom_site_label_1
_geom_angle_atom_site_label_2
_geom_angle_atom_site_label_3
_geom_angle
_geom_angle_site_symmetry_1
_geom_angle_site_symmetry_3
O1 Y1 O3 76.06(17) . .
O1 Y1 O4 131.41(17) . .
O3 Y1 O4 71.34(16) . .
O1 Y1 O5 75.84(17) . .
O3 Y1 O5 142.04(17) . .
O4 Y1 O5 146.20(15) . .
O1 Y1 O2 146.32(17) . 5_767
O3 Y1 O2 111.75(16) . 5_767
O4 Y1 O2 80.39(16) . 5_767
O5 Y1 O2 80.13(16) . 5_767
O1 Y1 O2 126.68(17) . .
O3 Y1 O2 143.20(17) . .
O4 Y1 O2 72.31(15) . .
O5 Y1 O2 74.74(16) . .
O2 Y1 O2 67.09(18) 5_767 .
O1 Y1 N1 73.87(18) . .
O3 Y1 N1 101.58(17) . .
O4 Y1 N1 78.49(18) . .
O5 Y1 N1 94.56(18) . .
O2 Y1 N1 131.83(17) 5_767 .
O2 Y1 N1 65.37(17) . .
O1 Y1 N3 86.64(17) . 5_767
O3 Y1 N3 77.97(17) . 5_767
O4 Y1 N3 119.48(17) . 5_767
O5 Y1 N3 75.39(17) . 5_767
O2 Y1 N3 64.49(17) 5_767 5_767
O2 Y1 N3 126.25(16) . 5_767
N1 Y1 N3 159.87(19) . 5_767
O1 Y1 Y1 148.97(13) . 5_767
O3 Y1 Y1 134.74(12) . 5_767
O4 Y1 Y1 73.57(11) . 5_767
O5 Y1 Y1 74.87(11) . 5_767
O2 Y1 Y1 33.74(11) 5_767 5_767
O2 Y1 Y1 33.35(11) . 5_767
N1 Y1 Y1 98.44(13) . 5_767
N3 Y1 Y1 95.72(13) 5_767 5_767
C1 O1 Y1 131.1(4) . .
C9 O2 Y1 126.4(4) . 5_767
C9 O2 Y1 114.7(4) . .
Y1 O2 Y1 112.91(18) 5_767 .
C20 O3 Y1 137.6(4) . .
C22 O4 Y1 135.3(4) . .
C29 O5 Y1 134.0(4) . .
C29 O5 H5 113.0 . .
Y1 O5 H5 113.0 . .
C7 N1 N2 113.1(5) . .
C7 N1 Y1 128.5(4) . .
N2 N1 Y1 117.8(4) . .
C9 N2 N1 110.0(5) . .
C13 N3 C10 117.0(6) . .
C13 N3 Y1 125.5(5) . 5_767
C10 N3 Y1 117.3(4) . 5_767
C11 N4 C12 116.7(6) . .
O1 C1 C2 121.6(6) . .
O1 C1 C6 121.9(6) . .
C2 C1 C6 116.6(6) . .
C1 C2 C3 122.2(7) . .
C1 C2 H2 118.9 . .
C3 C2 H2 118.9 . .
C2 C3 C4 122.2(7) . .
C2 C3 H3 118.9 . .
C4 C3 H3 118.9 . .
C5 C4 C3 116.0(7) . .
C5 C4 C8 121.6(7) . .
C3 C4 C8 122.4(7) . .
C4 C5 C6 123.1(7) . .
C4 C5 H5A 118.4 . .
C6 C5 H5A 118.4 . .
C5 C6 C1 119.8(6) . .
C5 C6 C7 117.5(6) . .
C1 C6 C7 122.6(6) . .
N1 C7 C6 124.9(6) . .
N1 C7 H7 117.5 . .
C6 C7 H7 117.5 . .
C4 C8 H8A 109.5 . .
C4 C8 H8B 109.5 . .
H8A C8 H8B 109.5 . .
C4 C8 H8C 109.5 . .
H8A C8 H8C 109.5 . .
H8B C8 H8C 109.5 . .
O2 C9 N2 127.4(6) . .
O2 C9 C10 116.3(6) . .
N2 C9 C10 116.2(6) . .
N3 C10 C11 120.7(6) . .
N3 C10 C9 115.2(6) . .
C11 C10 C9 124.0(6) . .
N4 C11 C10 121.5(7) . .
N4 C11 H11 119.2 . .
C10 C11 H11 119.2 . .
N4 C12 C13 122.5(7) . .
N4 C12 H12 118.7 . .
C13 C12 H12 118.7 . .
N3 C13 C12 121.4(7) . .
N3 C13 H13 119.3 . .
C12 C13 H13 119.3 . .
C19 C14 C15 121.2(9) . .
C19 C14 H14 119.4 . .
C15 C14 H14 119.4 . .
C16 C15 C14 118.4(9) . .
C16 C15 H15 120.8 . .
C14 C15 H15 120.8 . .
C17 C16 C15 121.3(8) . .
C17 C16 H16 119.3 . .
C15 C16 H16 119.3 . .
C16 C17 C18 120.4(9) . .
C16 C17 H17 119.8 . .
C18 C17 H17 119.8 . .
C19 C18 C17 119.5(9) . .
C19 C18 H18 120.3 . .
C17 C18 H18 120.3 . .
C18 C19 C14 119.0(7) . .
C18 C19 C20 122.0(7) . .
C14 C19 C20 118.9(7) . .
O3 C20 C21 124.9(6) . .
O3 C20 C19 116.7(6) . .
C21 C20 C19 118.4(7) . .
C22 C21 C20 122.1(7) . .
C22 C21 H21 118.9 . .
C20 C21 H21 118.9 . .
O4 C22 C21 125.2(7) . .
O4 C22 C23 114.6(6) . .
C21 C22 C23 120.2(6) . .
C28 C23 C24 118.5(7) . .
C28 C23 C22 119.8(6) . .
C24 C23 C22 121.5(7) . .
C25 C24 C23 119.4(9) . .
C25 C24 H24 120.3 . .
C23 C24 H24 120.3 . .
C24 C25 C26 122.4(8) . .
C24 C25 H25 118.8 . .
C26 C25 H25 118.8 . .
C25 C26 C27 118.9(8) . .
C25 C26 H26 120.6 . .
C27 C26 H26 120.6 . .
C28 C27 C26 118.8(8) . .
C28 C27 H27 120.6 . .
C26 C27 H27 120.6 . .
C23 C28 C27 122.0(8) . .
C23 C28 H28 119.0 . .
C27 C28 H28 119.0 . .
O5 C29 H29A 109.5 . .
O5 C29 H29B 109.5 . .
H29A C29 H29B 109.5 . .
O5 C29 H29C 109.5 . .
H29A C29 H29C 109.5 . .
H29B C29 H29C 109.5 . .

loop_
_geom_bond_atom_site_label_1
_geom_bond_atom_site_label_2
_geom_bond_distance
_geom_bond_site_symmetry_2
Y1 O1 2.214(5) .
Y1 O3 2.319(5) .
Y1 O4 2.342(4) .
Y1 O5 2.368(5) .
Y1 O2 2.368(5) 5_767
Y1 O2 2.393(4) .
Y1 N1 2.421(6) .
Y1 N3 2.569(5) 5_767
Y1 Y1 3.9683(13) 5_767
O1 C1 1.326(8) .
O2 C9 1.303(9) .
O3 C20 1.246(9) .
O4 C22 1.287(8) .
O5 C29 1.426(8) .
O5 H5 0.9500 .
N1 C7 1.294(9) .
N1 N2 1.422(7) .
N2 C9 1.303(9) .
N3 C13 1.327(8) .
N3 C10 1.367(8) .
N4 C11 1.333(9) .
N4 C12 1.342(9) .
C1 C2 1.388(9) .
C1 C6 1.435(9) .
C2 C3 1.394(10) .
C2 H2 0.9500 .
C3 C4 1.400(10) .
C3 H3 0.9500 .
C4 C5 1.392(10) .
C4 C8 1.518(10) .
C5 C6 1.404(9) .
C5 H5A 0.9500 .
C6 C7 1.457(9) .
C7 H7 0.9500 .
C8 H8A 0.9800 .
C8 H8B 0.9800 .
C8 H8C 0.9800 .
C9 C10 1.477(9) .
C10 C11 1.401(9) .
C11 H11 0.9500 .
C12 C13 1.384(11) .
C12 H12 0.9500 .
C13 H13 0.9500 .
C14 C19 1.387(11) .
C14 C15 1.398(11) .
C14 H14 0.9500 .
C15 C16 1.375(13) .
C15 H15 0.9500 .
C16 C17 1.358(13) .
C16 H16 0.9500 .
C17 C18 1.402(12) .
C17 H17 0.9500 .
C18 C19 1.385(11) .
C18 H18 0.9500 .
C19 C20 1.503(10) .
C20 C21 1.416(10) .
C21 C22 1.377(10) .
C21 H21 0.9500 .
C22 C23 1.497(10) .
C23 C28 1.382(10) .
C23 C24 1.412(10) .
C24 C25 1.357(12) .
C24 H24 0.9500 .
C25 C26 1.384(14) .
C25 H25 0.9500 .
C26 C27 1.402(13) .
C26 H26 0.9500 .
C27 C28 1.382(10) .
C27 H27 0.9500 .
C28 H28 0.9500 .
C29 H29A 0.9800 .
C29 H29B 0.9800 .
C29 H29C 0.9800 .

loop_
_geom_torsion_atom_site_label_1
_geom_torsion_atom_site_label_2
_geom_torsion_atom_site_label_3
_geom_torsion_atom_site_label_4
_geom_torsion
_geom_torsion_site_symmetry_1
C7 N1 N2 C9 -172.3(6) .
Y1 N1 N2 C9 16.3(6) .
Y1 O1 C1 C2 -139.8(6) .
Y1 O1 C1 C6 40.9(9) .
O1 C1 C2 C3 179.1(7) .
C6 C1 C2 C3 -1.6(11) .
C1 C2 C3 C4 1.9(12) .
C2 C3 C4 C5 -0.3(11) .
C2 C3 C4 C8 179.7(7) .
C3 C4 C5 C6 -1.6(11) .
C8 C4 C5 C6 178.5(7) .
C4 C5 C6 C1 1.8(11) .
C4 C5 C6 C7 178.4(7) .
O1 C1 C6 C5 179.1(6) .
C2 C1 C6 C5 -0.2(10) .
O1 C1 C6 C7 2.8(10) .
C2 C1 C6 C7 -176.6(6) .
N2 N1 C7 C6 -176.5(6) .
Y1 N1 C7 C6 -6.2(10) .
C5 C6 C7 N1 165.5(6) .
C1 C6 C7 N1 -18.0(11) .
Y1 O2 C9 N2 -168.5(5) 5_767
Y1 O2 C9 N2 -17.9(9) .
Y1 O2 C9 C10 7.1(8) 5_767
Y1 O2 C9 C10 157.7(4) .
N1 N2 C9 O2 1.2(9) .
N1 N2 C9 C10 -174.3(5) .
C13 N3 C10 C11 2.9(9) .
Y1 N3 C10 C11 178.1(5) 5_767
C13 N3 C10 C9 -174.6(6) .
Y1 N3 C10 C9 0.6(7) 5_767
O2 C9 C10 N3 -4.5(8) .
N2 C9 C10 N3 171.5(6) .
O2 C9 C10 C11 178.1(6) .
N2 C9 C10 C11 -5.9(10) .
C12 N4 C11 C10 1.9(11) .
N3 C10 C11 N4 -3.8(10) .
C9 C10 C11 N4 173.5(6) .
C11 N4 C12 C13 0.6(12) .
C10 N3 C13 C12 -0.4(11) .
Y1 N3 C13 C12 -175.2(6) 5_767
N4 C12 C13 N3 -1.4(13) .
C19 C14 C15 C16 -1.9(13) .
C14 C15 C16 C17 1.6(15) .
C15 C16 C17 C18 0.1(15) .
C16 C17 C18 C19 -1.6(14) .
C17 C18 C19 C14 1.4(12) .
C17 C18 C19 C20 -175.7(7) .
C15 C14 C19 C18 0.4(12) .
C15 C14 C19 C20 177.6(7) .
Y1 O3 C20 C21 -10.4(11) .
Y1 O3 C20 C19 170.3(5) .
C18 C19 C20 O3 147.7(7) .
C14 C19 C20 O3 -29.4(10) .
C18 C19 C20 C21 -31.7(10) .
C14 C19 C20 C21 151.2(7) .
O3 C20 C21 C22 -5.9(11) .
C19 C20 C21 C22 173.5(7) .
Y1 O4 C22 C21 15.1(11) .
Y1 O4 C22 C23 -166.9(4) .
C20 C21 C22 O4 3.3(11) .
C20 C21 C22 C23 -174.6(6) .
O4 C22 C23 C28 39.7(9) .
C21 C22 C23 C28 -142.1(7) .
O4 C22 C23 C24 -134.9(7) .
C21 C22 C23 C24 43.3(10) .
C28 C23 C24 C25 1.2(11) .
C22 C23 C24 C25 175.9(7) .
C23 C24 C25 C26 -0.9(13) .
C24 C25 C26 C27 0.9(13) .
C25 C26 C27 C28 -1.2(12) .
C24 C23 C28 C27 -1.6(11) .
C22 C23 C28 C27 -176.4(7) .
C26 C27 C28 C23 1.6(12) .
